data_7200140
loop_
_publ_author_name
'Kendrick, John'
'Gourlay, Matthew D.'
'Neumann, Marcus A.'
'Leusen, Frank J. J.'

_publ_section_title
;
 Predicting spontaneous racemate resolution using recent developments in
 crystal structure prediction
;
_journal_issue 11
_journal_name_full CrystEngComm
_journal_page_first 2391
_journal_page_last 2399
_journal_paper_doi 10.1039/b909038j
_journal_volume 11
_journal_year 2009
_space_group_IT_number 15
_symmetry_cell_setting monoclinic
_symmetry_Int_Tables_number 15
_symmetry_space_group_name_Hall '-C 2yc'
_symmetry_space_group_name_H-M 'C 1 2/c 1'
_cell_angle_alpha 90.000000
_cell_angle_beta 88.523699
_cell_angle_gamma 90.000000
_cell_length_a 14.244664
_cell_length_b 6.977278
_cell_length_c 11.117520
_cell_volume 1104.592
_cod_data_source_file 5HMO_racemic.cif
_cod_data_source_block 5HMO_R_23
_cod_original_sg_symbol_H-M 'C 2/c'
_cod_struct_determination_method theoretical
_cod_database_code 7200140

loop_
_symmetry_equiv_pos_site_id
_symmetry_equiv_pos_as_xyz
1 x,y,z
2 -x,y,-z+1/2
3 -x,-y,-z
4 x,-y,z+1/2
5 x+1/2,y+1/2,z
6 -x+1/2,y+1/2,-z+1/2
7 -x+1/2,-y+1/2,-z
8 x+1/2,-y+1/2,z+1/2

loop_
_atom_site_label
_atom_site_type_symbol
_atom_site_fract_x
_atom_site_fract_y
_atom_site_fract_z
C106 C 1.854816 -0.053672 0.441267
C107 C 1.848898 0.097612 0.341267
O108 O 1.884515 -0.002122 0.233139
C109 C 1.883007 -0.195105 0.255395
N110 N 1.857665 -0.229146 0.370714
O111 O 1.902483 -0.313846 0.175736
C112 C 1.906098 0.278654 0.360170
O113 O 1.862303 0.394794 0.451368
H114 H 1.918858 -0.036624 0.493651
H115 H 1.794166 -0.047298 0.503526
H116 H 1.775448 0.135659 0.325169
H117 H 1.862910 -0.365500 0.407026
H118 H 1.978553 0.241405 0.383218
H119 H 1.908723 0.363666 0.277067
H120 H 1.880044 0.350375 0.533055
